data_7005320
loop_
_publ_author_name
'Bowen, Lucy E.'
'Haddow, Mairi F.'
'Orpen, A. Guy'
'Wass, Duncan F.'

_publ_section_title
;
 One electron oxidation of chromium N,N-bis(diarylphosphino)amine and
 bis(diarylphosphino)methane complexes relevant to ethene trimerisation
 and tetramerisation.
;
_journal_issue 11
_journal_name_full 'Dalton transactions (Cambridge, England : 2003)'
_journal_page_first 1160
_journal_page_last 1168
_journal_paper_doi 10.1039/b700559h
_journal_year 2007
_chemical_formula_moiety 'C33 H30 Cr O8 P2, C H2 Cl2'
_chemical_formula_sum 'C34 H32 Cl2 Cr O8 P2'
_chemical_formula_weight 753.44
_chemical_name_systematic
;
?
;
_space_group_IT_number 2
_symmetry_cell_setting triclinic
_symmetry_space_group_name_Hall '-P 1'
_symmetry_space_group_name_H-M 'P -1'
_atom_sites_solution_hydrogens geom
_atom_sites_solution_primary direct
_atom_sites_solution_secondary difmap
_audit_creation_method SHELXL-97
_cell_angle_alpha 80.50(6)
_cell_angle_beta 86.84(4)
_cell_angle_gamma 74.80(6)
_cell_formula_units_Z 4
_cell_length_a 11.807(9)
_cell_length_b 17.767(11)
_cell_length_c 17.847(9)
_cell_measurement_reflns_used 15763
_cell_measurement_temperature 173(2)
_cell_measurement_theta_max 27.650
_cell_measurement_theta_min 2.315
_cell_volume 3563(4)
_computing_cell_refinement 'Bruker SMART V5.054 (Bruker, 1998)'
_computing_data_collection 'Bruker SMART V5.054 (Bruker, 1998)'
_computing_data_reduction 'Bruker SAINT V6.02 (Bruker, 1999)'
_computing_molecular_graphics 'Bruker SHELXTL V6.14 (Bruker AXS, 2003)'
_computing_publication_material 'Bruker SHELXTL V6.14 (Bruker AXS, 2003)'
_computing_structure_refinement 'SHELXL V6.12 (Bruker 2001)'
_computing_structure_solution 'SHELXS V6.12 (Bruker 2001)'
_diffrn_ambient_temperature 173(2)
_diffrn_detector_area_resol_mean 8.2
_diffrn_measured_fraction_theta_full 0.985
_diffrn_measured_fraction_theta_max 0.985
_diffrn_measurement_device_type 'CCD area detector'
_diffrn_measurement_method 'omega scans'
_diffrn_radiation_monochromator graphite
_diffrn_radiation_source 'fine-focus sealed tube'
_diffrn_radiation_type MoK\a
_diffrn_radiation_wavelength 0.71073
_diffrn_reflns_av_R_equivalents 0.0295
_diffrn_reflns_av_sigmaI/netI 0.0419
_diffrn_reflns_limit_h_max 15
_diffrn_reflns_limit_h_min -15
_diffrn_reflns_limit_k_max 23
_diffrn_reflns_limit_k_min -22
_diffrn_reflns_limit_l_max 23
_diffrn_reflns_limit_l_min -23
_diffrn_reflns_number 37832
_diffrn_reflns_theta_full 27.60
_diffrn_reflns_theta_max 27.60
_diffrn_reflns_theta_min 1.16
_diffrn_standards_decay_% 0
_diffrn_standards_number 0
_exptl_absorpt_coefficient_mu 0.609
_exptl_absorpt_correction_T_max 0.910000
_exptl_absorpt_correction_T_min 0.726964
_exptl_absorpt_correction_type multi-scan
_exptl_absorpt_process_details 'SADABS V2.10 (Bruker AXS, 2003)'
_exptl_crystal_colour 'pale yellow'
_exptl_crystal_density_diffrn 1.405
_exptl_crystal_density_method 'not measured'
_exptl_crystal_description block
_exptl_crystal_F_000 1552
_exptl_crystal_size_max 0.38
_exptl_crystal_size_mid 0.28
_exptl_crystal_size_min 0.16
_refine_diff_density_max 1.015
_refine_diff_density_min -1.151
_refine_diff_density_rms 0.075
_refine_ls_extinction_method none
_refine_ls_goodness_of_fit_ref 1.024
_refine_ls_hydrogen_treatment constr
_refine_ls_matrix_type full
_refine_ls_number_parameters 855
_refine_ls_number_reflns 16293
_refine_ls_number_restraints 0
_refine_ls_restrained_S_all 1.024
_refine_ls_R_factor_all 0.0710
_refine_ls_R_factor_gt 0.0472
_refine_ls_shift/su_max 0.001
_refine_ls_shift/su_mean 0.000
_refine_ls_structure_factor_coef Fsqd
_refine_ls_weighting_details 'calc w=1/[\s^2^(Fo^2^)+(0.0677P)^2^+3.3509P] where P=(Fo^2^+2Fc^2^)/3'
_refine_ls_weighting_scheme calc
_refine_ls_wR_factor_gt 0.1224
_refine_ls_wR_factor_ref 0.1383
_reflns_number_gt 12015
_reflns_number_total 16293
_reflns_threshold_expression >2sigma(I)
_cod_data_source_file b700559h.txt
_cod_data_source_block lb125sad
_cod_database_code 7005320

loop_
_symmetry_equiv_pos_as_xyz
'x, y, z'
'-x, -y, -z'

loop_
_atom_site_label
_atom_site_type_symbol
_atom_site_fract_x
_atom_site_fract_y
_atom_site_fract_z
_atom_site_U_iso_or_equiv
_atom_site_adp_type
_atom_site_occupancy
_atom_site_symmetry_multiplicity
_atom_site_calc_flag
_atom_site_refinement_flags
_atom_site_disorder_assembly
_atom_site_disorder_group
Cr1 Cr 0.88317(4) 0.61784(2) 0.22597(2) 0.02003(10) Uani 1 1 d . . .
P1 P 0.82908(5) 0.71556(4) 0.30571(3) 0.01704(13) Uani 1 1 d . . .
P2 P 0.96398(5) 0.72431(4) 0.17449(3) 0.01743(13) Uani 1 1 d . . .
O1 O 1.10082(18) 0.54664(12) 0.32169(11) 0.0371(5) Uani 1 1 d . . .
O2 O 0.6583(2) 0.69229(17) 0.13801(16) 0.0640(8) Uani 1 1 d . . .
O3 O 0.7704(2) 0.49702(13) 0.31407(13) 0.0501(6) Uani 1 1 d . . .
O4 O 0.9775(3) 0.51794(13) 0.10412(12) 0.0531(7) Uani 1 1 d . . .
O5 O 0.86560(16) 0.82199(10) 0.40919(10) 0.0257(4) Uani 1 1 d . . .
O6 O 0.61735(17) 0.67272(12) 0.35443(12) 0.0364(5) Uani 1 1 d . . .
O7 O 1.09866(17) 0.84602(11) 0.15837(10) 0.0294(4) Uani 1 1 d . . .
O8 O 0.95002(18) 0.69114(11) 0.02426(10) 0.0301(4) Uani 1 1 d . . .
C1 C 0.9305(2) 0.77319(14) 0.25963(13) 0.0185(5) Uani 1 1 d . . .
H1A H 0.8915 0.8302 0.2470 0.022 Uiso 1 1 calc R . .
H1B H 1.0009 0.7656 0.2905 0.022 Uiso 1 1 calc R . .
C2 C 1.0185(2) 0.57376(15) 0.28453(14) 0.0251(5) Uani 1 1 d . . .
C3 C 0.7443(3) 0.66437(18) 0.17074(16) 0.0331(6) Uani 1 1 d . . .
C4 C 0.8123(3) 0.54432(17) 0.27995(15) 0.0320(6) Uani 1 1 d . . .
C5 C 0.9417(3) 0.55635(16) 0.15021(15) 0.0315(6) Uani 1 1 d . . .
C6 C 0.8665(2) 0.69093(14) 0.40616(13) 0.0188(5) Uani 1 1 d . . .
C7 C 0.8832(2) 0.74738(14) 0.44789(13) 0.0207(5) Uani 1 1 d . . .
C8 C 0.9167(2) 0.72584(16) 0.52354(14) 0.0261(5) Uani 1 1 d . . .
H8 H 0.9280 0.7644 0.5515 0.031 Uiso 1 1 calc R . .
C9 C 0.9335(2) 0.64796(17) 0.55805(14) 0.0292(6) Uani 1 1 d . . .
H9 H 0.9589 0.6331 0.6092 0.035 Uiso 1 1 calc R . .
C10 C 0.9138(2) 0.59177(16) 0.51898(14) 0.0277(6) Uani 1 1 d . . .
H10 H 0.9231 0.5389 0.5435 0.033 Uiso 1 1 calc R . .
C11 C 0.8803(2) 0.61352(15) 0.44318(14) 0.0231(5) Uani 1 1 d . . .
H11 H 0.8666 0.5750 0.4162 0.028 Uiso 1 1 calc R . .
C12 C 0.8870(3) 0.88092(16) 0.44827(17) 0.0327(6) Uani 1 1 d . . .
H12A H 0.8313 0.8885 0.4909 0.049 Uiso 1 1 calc R . .
H12B H 0.8769 0.9308 0.4132 0.049 Uiso 1 1 calc R . .
H12C H 0.9673 0.8638 0.4675 0.049 Uiso 1 1 calc R . .
C13 C 0.6840(2) 0.78426(15) 0.30628(14) 0.0223(5) Uani 1 1 d . . .
C14 C 0.5889(2) 0.75292(16) 0.33250(15) 0.0280(6) Uani 1 1 d . . .
C15 C 0.4767(3) 0.80212(19) 0.3367(2) 0.0432(8) Uani 1 1 d . . .
H15 H 0.4126 0.7807 0.3542 0.052 Uiso 1 1 calc R . .
C16 C 0.4594(3) 0.8825(2) 0.3150(2) 0.0499(9) Uani 1 1 d . . .
H16 H 0.3828 0.9163 0.3178 0.060 Uiso 1 1 calc R . .
C17 C 0.5515(3) 0.91466(18) 0.2892(2) 0.0447(8) Uani 1 1 d . . .
H17 H 0.5384 0.9701 0.2746 0.054 Uiso 1 1 calc R . .
C18 C 0.6631(2) 0.86527(16) 0.28466(16) 0.0303(6) Uani 1 1 d . . .
H18 H 0.7264 0.8873 0.2664 0.036 Uiso 1 1 calc R . .
C19 C 0.5255(3) 0.6368(2) 0.3841(2) 0.0513(9) Uani 1 1 d . . .
H19A H 0.4887 0.6605 0.4282 0.077 Uiso 1 1 calc R . .
H19B H 0.5584 0.5800 0.3996 0.077 Uiso 1 1 calc R . .
H19C H 0.4665 0.6454 0.3449 0.077 Uiso 1 1 calc R . .
C20 C 1.1218(2) 0.71051(15) 0.16005(13) 0.0218(5) Uani 1 1 d . . .
C21 C 1.1744(2) 0.77359(16) 0.15540(14) 0.0262(5) Uani 1 1 d . . .
C22 C 1.2957(3) 0.7604(2) 0.15059(17) 0.0379(7) Uani 1 1 d . . .
H22 H 1.3305 0.8032 0.1482 0.045 Uiso 1 1 calc R . .
C23 C 1.3657(3) 0.6846(2) 0.14935(19) 0.0453(8) Uani 1 1 d . . .
H23 H 1.4487 0.6756 0.1466 0.054 Uiso 1 1 calc R . .
C24 C 1.3159(3) 0.6221(2) 0.15211(17) 0.0393(7) Uani 1 1 d . . .
H24 H 1.3641 0.5704 0.1504 0.047 Uiso 1 1 calc R . .
C25 C 1.1949(2) 0.63530(17) 0.15745(15) 0.0292(6) Uani 1 1 d . . .
H25 H 1.1610 0.5921 0.1594 0.035 Uiso 1 1 calc R . .
C26 C 1.1447(3) 0.91391(18) 0.14556(18) 0.0401(7) Uani 1 1 d . . .
H26A H 1.1970 0.9115 0.1872 0.060 Uiso 1 1 calc R . .
H26B H 1.0799 0.9618 0.1433 0.060 Uiso 1 1 calc R . .
H26C H 1.1887 0.9151 0.0974 0.060 Uiso 1 1 calc R . .
C27 C 0.8979(2) 0.79595(14) 0.09329(13) 0.0208(5) Uani 1 1 d . . .
C28 C 0.8969(2) 0.76870(15) 0.02355(13) 0.0231(5) Uani 1 1 d . . .
C29 C 0.8458(3) 0.82061(17) -0.04015(15) 0.0322(6) Uani 1 1 d . . .
H29 H 0.8463 0.8022 -0.0872 0.039 Uiso 1 1 calc R . .
C30 C 0.7948(3) 0.89870(18) -0.03471(17) 0.0400(7) Uani 1 1 d . . .
H30 H 0.7596 0.9338 -0.0781 0.048 Uiso 1 1 calc R . .
C31 C 0.7942(3) 0.92677(17) 0.03349(16) 0.0367(7) Uani 1 1 d . . .
H31 H 0.7588 0.9807 0.0368 0.044 Uiso 1 1 calc R . .
C32 C 0.8458(2) 0.87538(15) 0.09664(15) 0.0280(6) Uani 1 1 d . . .
H32 H 0.8456 0.8947 0.1432 0.034 Uiso 1 1 calc R . .
C33 C 0.9409(3) 0.65769(18) -0.04232(16) 0.0402(7) Uani 1 1 d . . .
H33A H 0.8579 0.6651 -0.0534 0.060 Uiso 1 1 calc R . .
H33B H 0.9801 0.6011 -0.0336 0.060 Uiso 1 1 calc R . .
H33C H 0.9784 0.6840 -0.0855 0.060 Uiso 1 1 calc R . .
Cr2 Cr 0.77588(3) 0.12010(2) 0.32669(2) 0.02018(10) Uani 1 1 d . . .
P3 P 0.73173(5) 0.22696(4) 0.39613(3) 0.01778(13) Uani 1 1 d . . .
P4 P 0.87373(6) 0.21535(4) 0.26763(3) 0.01911(13) Uani 1 1 d . . .
O9 O 0.99629(17) 0.04818(12) 0.42005(11) 0.0337(4) Uani 1 1 d . . .
O10 O 0.5605(2) 0.19076(17) 0.22895(17) 0.0684(8) Uani 1 1 d . . .
O11 O 0.6341(2) 0.02267(13) 0.42536(14) 0.0472(6) Uani 1 1 d . . .
O12 O 0.8596(2) -0.00261(13) 0.22494(13) 0.0497(6) Uani 1 1 d . . .
O13 O 0.75989(17) 0.34672(11) 0.48633(10) 0.0276(4) Uani 1 1 d . . .
O14 O 0.51604(16) 0.19638(11) 0.45383(12) 0.0340(4) Uani 1 1 d . . .
O15 O 1.04428(17) 0.31699(11) 0.25616(11) 0.0291(4) Uani 1 1 d . . .
O16 O 0.86304(18) 0.17137(11) 0.12139(10) 0.0320(4) Uani 1 1 d . . .
C34 C 0.8424(2) 0.27432(14) 0.34601(13) 0.0200(5) Uani 1 1 d . . .
H34A H 0.9122 0.2668 0.3774 0.024 Uiso 1 1 calc R . .
H34B H 0.8093 0.3312 0.3277 0.024 Uiso 1 1 calc R . .
C35 C 0.9118(2) 0.07529(14) 0.38555(14) 0.0237(5) Uani 1 1 d . . .
C36 C 0.6422(3) 0.16581(18) 0.26548(17) 0.0361(7) Uani 1 1 d . . .
C37 C 0.6882(2) 0.06012(16) 0.38814(16) 0.0301(6) Uani 1 1 d . . .
C38 C 0.8267(3) 0.04555(16) 0.26308(15) 0.0304(6) Uani 1 1 d . . .
C39 C 0.7680(2) 0.21216(15) 0.49687(13) 0.0204(5) Uani 1 1 d . . .
C40 C 0.7795(2) 0.27509(15) 0.53168(14) 0.0222(5) Uani 1 1 d . . .
C41 C 0.8110(2) 0.26164(17) 0.60786(14) 0.0274(6) Uani 1 1 d . . .
H41 H 0.8183 0.3041 0.6317 0.033 Uiso 1 1 calc R . .
C42 C 0.8314(2) 0.18598(17) 0.64856(14) 0.0291(6) Uani 1 1 d . . .
H42 H 0.8535 0.1769 0.7003 0.035 Uiso 1 1 calc R . .
C43 C 0.8203(2) 0.12368(17) 0.61516(14) 0.0274(6) Uani 1 1 d . . .
H43 H 0.8347 0.0720 0.6435 0.033 Uiso 1 1 calc R . .
C44 C 0.7876(2) 0.13744(15) 0.53936(14) 0.0239(5) Uani 1 1 d . . .
H44 H 0.7785 0.0948 0.5164 0.029 Uiso 1 1 calc R . .
C45 C 0.7666(3) 0.41353(17) 0.51902(18) 0.0378(7) Uani 1 1 d . . .
H45A H 0.7099 0.4204 0.5612 0.057 Uiso 1 1 calc R . .
H45B H 0.7485 0.4609 0.4804 0.057 Uiso 1 1 calc R . .
H45C H 0.8460 0.4051 0.5380 0.057 Uiso 1 1 calc R . .
C46 C 0.5896(2) 0.29951(15) 0.38952(14) 0.0218(5) Uani 1 1 d . . .
C47 C 0.4915(2) 0.27319(15) 0.42016(15) 0.0262(5) Uani 1 1 d . . .
C48 C 0.3803(2) 0.32523(18) 0.41628(18) 0.0365(7) Uani 1 1 d . . .
H48 H 0.3144 0.3076 0.4374 0.044 Uiso 1 1 calc R . .
C49 C 0.3659(3) 0.40252(18) 0.38176(19) 0.0397(7) Uani 1 1 d . . .
H49 H 0.2897 0.4377 0.3788 0.048 Uiso 1 1 calc R . .
C50 C 0.4610(3) 0.42920(17) 0.35141(19) 0.0387(7) Uani 1 1 d . . .
H50 H 0.4506 0.4825 0.3277 0.046 Uiso 1 1 calc R . .
C51 C 0.5717(2) 0.37750(16) 0.35586(16) 0.0305(6) Uani 1 1 d . . .
H51 H 0.6371 0.3961 0.3353 0.037 Uiso 1 1 calc R . .
C52 C 0.4198(3) 0.1641(2) 0.4820(2) 0.0445(8) Uani 1 1 d . . .
H52A H 0.3777 0.1928 0.5219 0.067 Uiso 1 1 calc R . .
H52B H 0.4497 0.1082 0.5031 0.067 Uiso 1 1 calc R . .
H52C H 0.3661 0.1693 0.4404 0.067 Uiso 1 1 calc R . .
C53 C 1.0337(2) 0.18704(14) 0.25438(13) 0.0216(5) Uani 1 1 d . . .
C54 C 1.1036(2) 0.24104(15) 0.25108(14) 0.0244(5) Uani 1 1 d . . .
C55 C 1.2251(2) 0.21641(17) 0.24306(16) 0.0316(6) Uani 1 1 d . . .
H55 H 1.2714 0.2531 0.2412 0.038 Uiso 1 1 calc R . .
C56 C 1.2783(2) 0.13773(17) 0.23778(17) 0.0342(6) Uani 1 1 d . . .
H56 H 1.3613 0.1208 0.2327 0.041 Uiso 1 1 calc R . .
C57 C 1.2117(2) 0.08397(17) 0.23983(16) 0.0313(6) Uani 1 1 d . . .
H57 H 1.2485 0.0304 0.2356 0.038 Uiso 1 1 calc R . .
C58 C 1.0903(2) 0.10882(16) 0.24810(14) 0.0262(5) Uani 1 1 d . . .
H58 H 1.0450 0.0716 0.2495 0.031 Uiso 1 1 calc R . .
C59 C 1.1093(3) 0.37569(17) 0.24126(17) 0.0356(7) Uani 1 1 d . . .
H59A H 1.1723 0.3634 0.2783 0.053 Uiso 1 1 calc R . .
H59B H 1.0567 0.4277 0.2454 0.053 Uiso 1 1 calc R . .
H59C H 1.1433 0.3761 0.1899 0.053 Uiso 1 1 calc R . .
C60 C 0.8218(2) 0.28364(15) 0.18080(13) 0.0236(5) Uani 1 1 d . . .
C61 C 0.8201(2) 0.25137(16) 0.11411(14) 0.0267(5) Uani 1 1 d . . .
C62 C 0.7800(3) 0.30031(19) 0.04670(16) 0.0379(7) Uani 1 1 d . . .
H62 H 0.7788 0.2784 0.0018 0.045 Uiso 1 1 calc R . .
C63 C 0.7420(3) 0.3808(2) 0.04525(17) 0.0482(9) Uani 1 1 d . . .
H63 H 0.7143 0.4140 -0.0009 0.058 Uiso 1 1 calc R . .
C64 C 0.7437(3) 0.41401(19) 0.11034(17) 0.0455(8) Uani 1 1 d . . .
H64 H 0.7181 0.4696 0.1087 0.055 Uiso 1 1 calc R . .
C65 C 0.7830(3) 0.36511(16) 0.17751(15) 0.0340(6) Uani 1 1 d . . .
H65 H 0.7835 0.3876 0.2222 0.041 Uiso 1 1 calc R . .
C66 C 0.8636(3) 0.13419(19) 0.05630(16) 0.0389(7) Uani 1 1 d . . .
H66A H 0.7835 0.1464 0.0372 0.058 Uiso 1 1 calc R . .
H66B H 0.8934 0.0769 0.0703 0.058 Uiso 1 1 calc R . .
H66C H 0.9142 0.1537 0.0166 0.058 Uiso 1 1 calc R . .
C67 C 0.4723(5) 0.1540(3) 0.9739(3) 0.110(2) Uani 1 1 d . . .
H67A H 0.4865 0.2053 0.9507 0.132 Uiso 1 1 calc R . .
H67B H 0.3864 0.1609 0.9777 0.132 Uiso 1 1 calc R . .
Cl1 Cl 0.53298(13) 0.08299(10) 0.91305(9) 0.0985(4) Uani 1 1 d . . .
Cl2 Cl 0.52777(16) 0.12945(11) 1.06156(11) 0.1171(6) Uani 1 1 d . . .
C68 C 0.5404(5) 0.6582(3) 0.8992(3) 0.0932(17) Uani 1 1 d . . .
H68A H 0.5488 0.7129 0.8869 0.112 Uiso 1 1 calc R . .
H68B H 0.4555 0.6615 0.9055 0.112 Uiso 1 1 calc R . .
Cl3 Cl 0.59224(16) 0.61049(10) 0.82320(9) 0.1120(6) Uani 1 1 d . . .
Cl4 Cl 0.6056(2) 0.61715(15) 0.98267(11) 0.1720(10) Uani 1 1 d . . .

loop_
_atom_site_aniso_label
_atom_site_aniso_U_11
_atom_site_aniso_U_22
_atom_site_aniso_U_33
_atom_site_aniso_U_23
_atom_site_aniso_U_13
_atom_site_aniso_U_12
Cr1 0.0245(2) 0.0186(2) 0.01928(19) -0.00426(15) -0.00031(15) -0.00879(16)
P1 0.0173(3) 0.0173(3) 0.0171(3) -0.0020(2) -0.0003(2) -0.0058(2)
P2 0.0191(3) 0.0187(3) 0.0153(3) -0.0030(2) -0.0005(2) -0.0060(2)
O1 0.0328(11) 0.0392(12) 0.0315(10) 0.0014(9) -0.0056(9) 0.0011(9)
O2 0.0431(14) 0.081(2) 0.0704(18) 0.0012(15) -0.0299(13) -0.0213(14)
O3 0.0759(17) 0.0392(13) 0.0477(13) -0.0097(10) 0.0178(12) -0.0383(13)
O4 0.093(2) 0.0351(12) 0.0328(11) -0.0172(10) 0.0093(12) -0.0142(12)
O5 0.0323(10) 0.0197(9) 0.0266(9) -0.0050(7) -0.0036(8) -0.0079(7)
O6 0.0228(10) 0.0287(11) 0.0566(13) 0.0007(9) 0.0066(9) -0.0106(8)
O7 0.0320(10) 0.0282(10) 0.0323(10) -0.0068(8) 0.0035(8) -0.0150(8)
O8 0.0446(12) 0.0253(10) 0.0190(8) -0.0086(7) -0.0011(8) -0.0035(8)
C1 0.0193(11) 0.0205(12) 0.0180(10) -0.0045(9) 0.0004(9) -0.0087(9)
C2 0.0318(14) 0.0209(13) 0.0218(12) -0.0042(10) 0.0046(11) -0.0059(11)
C3 0.0330(15) 0.0380(16) 0.0332(14) -0.0057(12) -0.0047(12) -0.0170(13)
C4 0.0426(17) 0.0300(15) 0.0286(13) -0.0101(11) 0.0031(12) -0.0158(13)
C5 0.0458(17) 0.0237(14) 0.0281(13) -0.0048(11) 0.0004(12) -0.0140(12)
C6 0.0169(11) 0.0207(12) 0.0173(10) -0.0004(9) 0.0007(9) -0.0040(9)
C7 0.0160(11) 0.0230(12) 0.0237(12) -0.0034(9) 0.0023(9) -0.0063(9)
C8 0.0209(12) 0.0342(15) 0.0249(12) -0.0084(11) 0.0001(10) -0.0082(11)
C9 0.0255(13) 0.0388(16) 0.0181(11) 0.0000(10) -0.0002(10) -0.0020(11)
C10 0.0277(13) 0.0241(13) 0.0252(12) 0.0039(10) 0.0034(10) -0.0013(10)
C11 0.0234(12) 0.0221(13) 0.0226(12) -0.0028(9) 0.0026(10) -0.0050(10)
C12 0.0394(16) 0.0258(14) 0.0381(15) -0.0126(12) 0.0025(12) -0.0132(12)
C13 0.0193(12) 0.0234(13) 0.0228(11) -0.0028(9) -0.0016(9) -0.0030(10)
C14 0.0230(13) 0.0278(14) 0.0330(14) -0.0023(11) -0.0009(11) -0.0075(11)
C15 0.0232(14) 0.0421(18) 0.060(2) 0.0009(15) 0.0030(14) -0.0079(13)
C16 0.0262(15) 0.0411(19) 0.069(2) 0.0049(16) 0.0038(15) 0.0050(14)
C17 0.0325(16) 0.0266(16) 0.063(2) 0.0085(14) 0.0026(15) 0.0034(13)
C18 0.0245(13) 0.0245(14) 0.0390(15) 0.0010(11) 0.0052(11) -0.0061(11)
C19 0.0354(17) 0.0398(19) 0.079(3) 0.0012(17) 0.0118(17) -0.0193(15)
C20 0.0199(12) 0.0295(13) 0.0170(11) -0.0041(9) 0.0013(9) -0.0078(10)
C21 0.0270(13) 0.0332(14) 0.0204(11) -0.0053(10) 0.0013(10) -0.0110(11)
C22 0.0291(15) 0.0512(19) 0.0394(16) -0.0084(14) 0.0033(12) -0.0210(14)
C23 0.0199(14) 0.065(2) 0.0495(19) -0.0085(16) 0.0027(13) -0.0093(14)
C24 0.0276(15) 0.0431(18) 0.0401(16) -0.0026(13) 0.0019(12) 0.0008(13)
C25 0.0277(14) 0.0329(15) 0.0250(12) -0.0024(11) 0.0008(11) -0.0057(11)
C26 0.0507(19) 0.0348(17) 0.0426(17) -0.0071(13) 0.0082(14) -0.0258(15)
C27 0.0223(12) 0.0217(12) 0.0187(11) -0.0008(9) -0.0014(9) -0.0075(10)
C28 0.0250(13) 0.0248(13) 0.0202(11) -0.0036(10) 0.0015(10) -0.0079(10)
C29 0.0416(16) 0.0345(15) 0.0212(12) -0.0039(11) -0.0056(11) -0.0101(13)
C30 0.0508(19) 0.0348(16) 0.0284(14) 0.0050(12) -0.0115(13) -0.0046(14)
C31 0.0508(19) 0.0247(14) 0.0305(14) -0.0018(11) -0.0077(13) -0.0024(13)
C32 0.0367(15) 0.0235(13) 0.0238(12) -0.0035(10) -0.0012(11) -0.0076(11)
C33 0.063(2) 0.0357(17) 0.0248(13) -0.0152(12) 0.0013(13) -0.0108(15)
Cr2 0.0230(2) 0.0194(2) 0.02041(19) -0.00561(15) 0.00061(15) -0.00810(16)
P3 0.0172(3) 0.0189(3) 0.0178(3) -0.0040(2) -0.0002(2) -0.0050(2)
P4 0.0216(3) 0.0193(3) 0.0171(3) -0.0042(2) 0.0004(2) -0.0059(2)
O9 0.0320(11) 0.0328(11) 0.0315(10) -0.0002(8) -0.0050(8) -0.0020(9)
O10 0.0579(17) 0.0756(19) 0.0730(18) 0.0000(15) -0.0402(15) -0.0185(15)
O11 0.0483(14) 0.0351(12) 0.0616(15) -0.0071(11) 0.0187(11) -0.0209(11)
O12 0.0682(17) 0.0412(13) 0.0507(13) -0.0282(11) 0.0188(12) -0.0241(12)
O13 0.0342(10) 0.0247(10) 0.0268(9) -0.0071(7) -0.0028(8) -0.0104(8)
O14 0.0219(9) 0.0312(11) 0.0453(11) 0.0021(9) 0.0073(8) -0.0069(8)
O15 0.0313(10) 0.0234(10) 0.0351(10) -0.0079(8) 0.0042(8) -0.0100(8)
O16 0.0454(12) 0.0287(10) 0.0230(9) -0.0090(8) -0.0014(8) -0.0080(9)
C34 0.0203(11) 0.0216(12) 0.0197(11) -0.0055(9) 0.0010(9) -0.0073(9)
C35 0.0303(14) 0.0188(12) 0.0226(12) -0.0050(9) 0.0069(10) -0.0079(10)
C36 0.0392(17) 0.0352(16) 0.0378(16) -0.0066(12) -0.0079(13) -0.0141(13)
C37 0.0313(14) 0.0259(14) 0.0360(14) -0.0103(11) 0.0039(12) -0.0099(11)
C38 0.0369(15) 0.0288(14) 0.0309(14) -0.0098(11) 0.0064(12) -0.0158(12)
C39 0.0160(11) 0.0269(13) 0.0188(11) -0.0056(9) 0.0020(9) -0.0055(9)
C40 0.0171(11) 0.0272(13) 0.0234(12) -0.0055(10) 0.0021(9) -0.0072(10)
C41 0.0230(13) 0.0401(16) 0.0241(12) -0.0113(11) -0.0002(10) -0.0132(11)
C42 0.0227(13) 0.0471(17) 0.0179(11) -0.0021(11) -0.0005(10) -0.0114(12)
C43 0.0220(13) 0.0339(15) 0.0223(12) 0.0029(10) -0.0005(10) -0.0048(11)
C44 0.0210(12) 0.0251(13) 0.0245(12) -0.0041(10) 0.0021(10) -0.0044(10)
C45 0.0489(18) 0.0322(16) 0.0402(16) -0.0158(13) 0.0043(14) -0.0190(14)
C46 0.0188(11) 0.0239(13) 0.0231(12) -0.0081(10) -0.0029(9) -0.0030(10)
C47 0.0231(13) 0.0253(13) 0.0309(13) -0.0092(10) -0.0003(10) -0.0044(10)
C48 0.0213(13) 0.0364(16) 0.0512(18) -0.0098(13) 0.0001(12) -0.0049(12)
C49 0.0248(14) 0.0316(16) 0.059(2) -0.0115(14) -0.0063(13) 0.0026(12)
C50 0.0355(16) 0.0226(14) 0.0543(19) -0.0016(13) -0.0068(14) -0.0025(12)
C51 0.0277(14) 0.0246(14) 0.0394(15) -0.0056(11) -0.0032(12) -0.0062(11)
C52 0.0325(16) 0.0420(18) 0.059(2) -0.0019(15) 0.0152(15) -0.0172(14)
C53 0.0235(12) 0.0229(12) 0.0177(11) -0.0026(9) 0.0001(9) -0.0054(10)
C54 0.0275(13) 0.0247(13) 0.0208(11) -0.0029(10) 0.0008(10) -0.0072(10)
C55 0.0271(14) 0.0356(16) 0.0350(14) -0.0057(12) 0.0002(11) -0.0133(12)
C56 0.0227(13) 0.0373(16) 0.0381(15) -0.0039(12) -0.0011(11) -0.0010(12)
C57 0.0293(14) 0.0266(14) 0.0331(14) -0.0025(11) 0.0003(11) 0.0000(11)
C58 0.0283(13) 0.0257(13) 0.0239(12) -0.0027(10) 0.0018(10) -0.0069(11)
C59 0.0479(18) 0.0284(15) 0.0356(15) -0.0081(12) 0.0069(13) -0.0184(13)
C60 0.0258(13) 0.0257(13) 0.0191(11) -0.0030(9) -0.0001(10) -0.0064(10)
C61 0.0285(13) 0.0310(14) 0.0219(12) -0.0050(10) 0.0009(10) -0.0095(11)
C62 0.0474(18) 0.0423(18) 0.0231(13) -0.0042(12) -0.0061(12) -0.0094(14)
C63 0.068(2) 0.0424(19) 0.0255(14) 0.0066(13) -0.0119(15) -0.0037(17)
C64 0.067(2) 0.0279(16) 0.0329(15) 0.0011(12) -0.0071(15) 0.0007(15)
C65 0.0492(18) 0.0254(14) 0.0245(13) -0.0031(11) -0.0032(12) -0.0044(12)
C66 0.0528(19) 0.0391(17) 0.0304(14) -0.0167(13) 0.0004(13) -0.0151(14)
C67 0.076(3) 0.090(4) 0.124(5) 0.030(3) 0.043(3) 0.013(3)
Cl1 0.0912(10) 0.1162(12) 0.1075(10) -0.0274(9) 0.0197(8) -0.0590(9)
Cl2 0.1093(12) 0.1181(13) 0.1283(14) -0.0386(11) -0.0226(10) -0.0208(10)
C68 0.082(4) 0.110(4) 0.076(3) -0.029(3) -0.005(3) 0.007(3)
Cl3 0.1380(14) 0.1122(12) 0.1113(11) -0.0586(10) 0.0487(10) -0.0618(11)
Cl4 0.211(2) 0.196(2) 0.0877(12) 0.0163(13) -0.0640(14) -0.0257(19)

loop_
_atom_type_symbol
_atom_type_description
_atom_type_scat_dispersion_real
_atom_type_scat_dispersion_imag
_atom_type_scat_source
C C 0.0033 0.0016 'International Tables Vol C Tables 4.2.6.8 and 6.1.1.4'
H H 0.0000 0.0000 'International Tables Vol C Tables 4.2.6.8 and 6.1.1.4'
O O 0.0106 0.0060 'International Tables Vol C Tables 4.2.6.8 and 6.1.1.4'
P P 0.1023 0.0942 'International Tables Vol C Tables 4.2.6.8 and 6.1.1.4'
Cr Cr 0.3209 0.6236 'International Tables Vol C Tables 4.2.6.8 and 6.1.1.4'
Cl Cl 0.1484 0.1585 'International Tables Vol C Tables 4.2.6.8 and 6.1.1.4'

loop_
_geom_angle_atom_site_label_1
_geom_angle_atom_site_label_2
_geom_angle_atom_site_label_3
_geom_angle
_geom_angle_site_symmetry_1
_geom_angle_site_symmetry_3
_geom_angle_publ_flag
C4 Cr1 C5 93.89(13) . . ?
C4 Cr1 C2 89.93(14) . . ?
C5 Cr1 C2 92.39(13) . . ?
C4 Cr1 C3 89.58(14) . . ?
C5 Cr1 C3 90.11(14) . . ?
C2 Cr1 C3 177.48(12) . . ?
C4 Cr1 P1 98.64(10) . . ?
C5 Cr1 P1 167.47(9) . . ?
C2 Cr1 P1 87.80(9) . . ?
C3 Cr1 P1 89.83(10) . . ?
C4 Cr1 P2 170.11(9) . . ?
C5 Cr1 P2 95.95(10) . . ?
C2 Cr1 P2 88.74(10) . . ?
C3 Cr1 P2 91.32(11) . . ?
P1 Cr1 P2 71.52(5) . . yes
C13 P1 C6 102.89(12) . . yes
C13 P1 C1 106.74(13) . . yes
C6 P1 C1 106.42(11) . . yes
C13 P1 Cr1 123.81(9) . . ?
C6 P1 Cr1 120.18(9) . . ?
C1 P1 Cr1 94.52(9) . . yes
C27 P2 C20 104.86(12) . . yes
C27 P2 C1 107.64(12) . . yes
C20 P2 C1 104.25(11) . . yes
C27 P2 Cr1 121.33(9) . . ?
C20 P2 Cr1 121.58(10) . . ?
C1 P2 Cr1 94.37(9) . . yes
C7 O5 C12 117.6(2) . . ?
C14 O6 C19 118.0(2) . . ?
C21 O7 C26 118.4(2) . . ?
C28 O8 C33 117.8(2) . . ?
P2 C1 P1 96.92(12) . . yes
P2 C1 H1A 112.4 . . ?
P1 C1 H1A 112.4 . . ?
P2 C1 H1B 112.4 . . ?
P1 C1 H1B 112.4 . . ?
H1A C1 H1B 109.9 . . ?
O1 C2 Cr1 178.9(2) . . ?
O2 C3 Cr1 178.8(3) . . ?
O3 C4 Cr1 178.4(3) . . ?
O4 C5 Cr1 179.3(3) . . ?
C11 C6 C7 118.3(2) . . ?
C11 C6 P1 119.60(19) . . ?
C7 C6 P1 122.05(18) . . ?
O5 C7 C8 123.9(2) . . ?
O5 C7 C6 115.5(2) . . ?
C8 C7 C6 120.6(2) . . ?
C7 C8 C9 119.8(2) . . ?
C7 C8 H8 120.1 . . ?
C9 C8 H8 120.1 . . ?
C10 C9 C8 120.8(2) . . ?
C10 C9 H9 119.6 . . ?
C8 C9 H9 119.6 . . ?
C9 C10 C11 119.3(2) . . ?
C9 C10 H10 120.4 . . ?
C11 C10 H10 120.4 . . ?
C10 C11 C6 121.2(2) . . ?
C10 C11 H11 119.4 . . ?
C6 C11 H11 119.4 . . ?
O5 C12 H12A 109.5 . . ?
O5 C12 H12B 109.5 . . ?
H12A C12 H12B 109.5 . . ?
O5 C12 H12C 109.5 . . ?
H12A C12 H12C 109.5 . . ?
H12B C12 H12C 109.5 . . ?
C18 C13 C14 118.4(2) . . ?
C18 C13 P1 123.9(2) . . ?
C14 C13 P1 117.6(2) . . ?
O6 C14 C15 124.5(3) . . ?
O6 C14 C13 114.9(2) . . ?
C15 C14 C13 120.6(3) . . ?
C16 C15 C14 119.3(3) . . ?
C16 C15 H15 120.4 . . ?
C14 C15 H15 120.4 . . ?
C17 C16 C15 121.2(3) . . ?
C17 C16 H16 119.4 . . ?
C15 C16 H16 119.4 . . ?
C16 C17 C18 119.3(3) . . ?
C16 C17 H17 120.3 . . ?
C18 C17 H17 120.3 . . ?
C13 C18 C17 121.2(3) . . ?
C13 C18 H18 119.4 . . ?
C17 C18 H18 119.4 . . ?
O6 C19 H19A 109.5 . . ?
O6 C19 H19B 109.5 . . ?
H19A C19 H19B 109.5 . . ?
O6 C19 H19C 109.5 . . ?
H19A C19 H19C 109.5 . . ?
H19B C19 H19C 109.5 . . ?
C25 C20 C21 117.9(2) . . ?
C25 C20 P2 120.2(2) . . ?
C21 C20 P2 121.7(2) . . ?
O7 C21 C22 123.9(3) . . ?
O7 C21 C20 115.5(2) . . ?
C22 C21 C20 120.6(3) . . ?
C23 C22 C21 119.9(3) . . ?
C23 C22 H22 120.1 . . ?
C21 C22 H22 120.1 . . ?
C24 C23 C22 120.5(3) . . ?
C24 C23 H23 119.8 . . ?
C22 C23 H23 119.8 . . ?
C23 C24 C25 119.5(3) . . ?
C23 C24 H24 120.2 . . ?
C25 C24 H24 120.2 . . ?
C24 C25 C20 121.5(3) . . ?
C24 C25 H25 119.2 . . ?
C20 C25 H25 119.2 . . ?
O7 C26 H26A 109.5 . . ?
O7 C26 H26B 109.5 . . ?
H26A C26 H26B 109.5 . . ?
O7 C26 H26C 109.5 . . ?
H26A C26 H26C 109.5 . . ?
H26B C26 H26C 109.5 . . ?
C32 C27 C28 118.2(2) . . ?
C32 C27 P2 123.91(19) . . ?
C28 C27 P2 117.85(19) . . ?
O8 C28 C29 124.6(2) . . ?
O8 C28 C27 115.0(2) . . ?
C29 C28 C27 120.3(2) . . ?
C30 C29 C28 119.9(3) . . ?
C30 C29 H29 120.1 . . ?
C28 C29 H29 120.1 . . ?
C29 C30 C31 120.8(3) . . ?
C29 C30 H30 119.6 . . ?
C31 C30 H30 119.6 . . ?
C32 C31 C30 119.4(3) . . ?
C32 C31 H31 120.3 . . ?
C30 C31 H31 120.3 . . ?
C31 C32 C27 121.4(2) . . ?
C31 C32 H32 119.3 . . ?
C27 C32 H32 119.3 . . ?
O8 C33 H33A 109.5 . . ?
O8 C33 H33B 109.5 . . ?
H33A C33 H33B 109.5 . . ?
O8 C33 H33C 109.5 . . ?
H33A C33 H33C 109.5 . . ?
H33B C33 H33C 109.5 . . ?
C38 Cr2 C37 93.36(13) . . ?
C38 Cr2 C35 90.06(13) . . ?
C37 Cr2 C35 93.03(13) . . ?
C38 Cr2 C36 89.30(14) . . ?
C37 Cr2 C36 88.42(14) . . ?
C35 Cr2 C36 178.45(13) . . ?
C38 Cr2 P3 170.49(9) . . ?
C37 Cr2 P3 96.12(9) . . ?
C35 Cr2 P3 88.62(9) . . ?
C36 Cr2 P3 91.77(11) . . ?
C38 Cr2 P4 98.96(10) . . ?
C37 Cr2 P4 167.67(8) . . ?
C35 Cr2 P4 86.45(10) . . ?
C36 Cr2 P4 92.24(11) . . ?
P3 Cr2 P4 71.55(5) . . yes
C46 P3 C39 103.69(12) . . yes
C46 P3 C34 108.37(13) . . yes
C39 P3 C34 104.88(12) . . yes
C46 P3 Cr2 121.89(9) . . ?
C39 P3 Cr2 121.15(10) . . ?
C34 P3 Cr2 94.59(9) . . yes
C60 P4 C53 103.65(12) . . yes
C60 P4 C34 106.49(12) . . yes
C53 P4 C34 107.09(12) . . yes
C60 P4 Cr2 123.13(10) . . ?
C53 P4 Cr2 119.82(10) . . ?
C34 P4 Cr2 94.49(9) . . yes
C40 O13 C45 118.5(2) . . ?
C47 O14 C52 118.1(2) . . ?
C54 O15 C59 117.3(2) . . ?
C61 O16 C66 118.4(2) . . ?
P3 C34 P4 97.04(12) . . yes
P3 C34 H34A 112.4 . . ?
P4 C34 H34A 112.4 . . ?
P3 C34 H34B 112.4 . . ?
P4 C34 H34B 112.4 . . ?
H34A C34 H34B 109.9 . . ?
O9 C35 Cr2 178.5(2) . . ?
O10 C36 Cr2 177.4(3) . . ?
O11 C37 Cr2 179.2(2) . . ?
O12 C38 Cr2 178.2(3) . . ?
C44 C39 C40 119.0(2) . . ?
C44 C39 P3 119.81(19) . . ?
C40 C39 P3 121.13(19) . . ?
O13 C40 C41 124.2(2) . . ?
O13 C40 C39 115.8(2) . . ?
C41 C40 C39 119.9(2) . . ?
C42 C41 C40 119.6(2) . . ?
C42 C41 H41 120.2 . . ?
C40 C41 H41 120.2 . . ?
C43 C42 C41 121.1(2) . . ?
C43 C42 H42 119.5 . . ?
C41 C42 H42 119.5 . . ?
C42 C43 C44 119.2(3) . . ?
C42 C43 H43 120.4 . . ?
C44 C43 H43 120.4 . . ?
C39 C44 C43 121.1(2) . . ?
C39 C44 H44 119.4 . . ?
C43 C44 H44 119.4 . . ?
O13 C45 H45A 109.5 . . ?
O13 C45 H45B 109.5 . . ?
H45A C45 H45B 109.5 . . ?
O13 C45 H45C 109.5 . . ?
H45A C45 H45C 109.5 . . ?
H45B C45 H45C 109.5 . . ?
C51 C46 C47 118.2(2) . . ?
C51 C46 P3 124.6(2) . . ?
C47 C46 P3 117.1(2) . . ?
O14 C47 C48 124.9(3) . . ?
O14 C47 C46 115.0(2) . . ?
C48 C47 C46 120.1(3) . . ?
C49 C48 C47 120.0(3) . . ?
C49 C48 H48 120.0 . . ?
C47 C48 H48 120.0 . . ?
C48 C49 C50 120.7(3) . . ?
C48 C49 H49 119.7 . . ?
C50 C49 H49 119.7 . . ?
C49 C50 C51 119.3(3) . . ?
C49 C50 H50 120.4 . . ?
C51 C50 H50 120.4 . . ?
C46 C51 C50 121.7(3) . . ?
C46 C51 H51 119.1 . . ?
C50 C51 H51 119.1 . . ?
O14 C52 H52A 109.5 . . ?
O14 C52 H52B 109.5 . . ?
H52A C52 H52B 109.5 . . ?
O14 C52 H52C 109.5 . . ?
H52A C52 H52C 109.5 . . ?
H52B C52 H52C 109.5 . . ?
C58 C53 C54 117.8(2) . . ?
C58 C53 P4 119.4(2) . . ?
C54 C53 P4 122.86(19) . . ?
O15 C54 C55 123.4(2) . . ?
O15 C54 C53 115.7(2) . . ?
C55 C54 C53 120.9(2) . . ?
C56 C55 C54 119.6(3) . . ?
C56 C55 H55 120.2 . . ?
C54 C55 H55 120.2 . . ?
C57 C56 C55 120.7(3) . . ?
C57 C56 H56 119.7 . . ?
C55 C56 H56 119.7 . . ?
C56 C57 C58 119.5(3) . . ?
C56 C57 H57 120.2 . . ?
C58 C57 H57 120.2 . . ?
C57 C58 C53 121.6(3) . . ?
C57 C58 H58 119.2 . . ?
C53 C58 H58 119.2 . . ?
O15 C59 H59A 109.5 . . ?
O15 C59 H59B 109.5 . . ?
H59A C59 H59B 109.5 . . ?
O15 C59 H59C 109.5 . . ?
H59A C59 H59C 109.5 . . ?
H59B C59 H59C 109.5 . . ?
C65 C60 C61 118.6(2) . . ?
C65 C60 P4 123.6(2) . . ?
C61 C60 P4 117.7(2) . . ?
O16 C61 C62 124.6(2) . . ?
O16 C61 C60 115.1(2) . . ?
C62 C61 C60 120.3(3) . . ?
C63 C62 C61 119.8(3) . . ?
C63 C62 H62 120.1 . . ?
C61 C62 H62 120.1 . . ?
C62 C63 C64 121.0(3) . . ?
C62 C63 H63 119.5 . . ?
C64 C63 H63 119.5 . . ?
C65 C64 C63 119.1(3) . . ?
C65 C64 H64 120.4 . . ?
C63 C64 H64 120.4 . . ?
C64 C65 C60 121.2(3) . . ?
C64 C65 H65 119.4 . . ?
C60 C65 H65 119.4 . . ?
O16 C66 H66A 109.5 . . ?
O16 C66 H66B 109.5 . . ?
H66A C66 H66B 109.5 . . ?
O16 C66 H66C 109.5 . . ?
H66A C66 H66C 109.5 . . ?
H66B C66 H66C 109.5 . . ?
Cl2 C67 Cl1 113.8(3) . . ?
Cl2 C67 H67A 108.8 . . ?
Cl1 C67 H67A 108.8 . . ?
Cl2 C67 H67B 108.8 . . ?
Cl1 C67 H67B 108.8 . . ?
H67A C67 H67B 107.7 . . ?
Cl4 C68 Cl3 116.2(3) . . ?
Cl4 C68 H68A 108.2 . . ?
Cl3 C68 H68A 108.2 . . ?
Cl4 C68 H68B 108.2 . . ?
Cl3 C68 H68B 108.2 . . ?
H68A C68 H68B 107.4 . . ?

loop_
_geom_bond_atom_site_label_1
_geom_bond_atom_site_label_2
_geom_bond_distance
_geom_bond_site_symmetry_2
_geom_bond_publ_flag
Cr1 C4 1.845(3) . yes
Cr1 C5 1.868(3) . yes
Cr1 C2 1.875(3) . yes
Cr1 C3 1.882(3) . yes
Cr1 P1 2.3626(16) . yes
Cr1 P2 2.3683(17) . yes
P1 C13 1.825(3) . yes
P1 C6 1.824(3) . yes
P1 C1 1.848(3) . yes
P2 C27 1.823(3) . yes
P2 C20 1.824(3) . yes
P2 C1 1.846(2) . yes
O1 C2 1.156(3) . ?
O2 C3 1.150(4) . ?
O3 C4 1.156(4) . ?
O4 C5 1.147(3) . ?
O5 C7 1.359(3) . ?
O5 C12 1.430(3) . ?
O6 C14 1.370(3) . ?
O6 C19 1.433(4) . ?
O7 C21 1.368(3) . ?
O7 C26 1.429(3) . ?
O8 C28 1.355(3) . ?
O8 C33 1.434(3) . ?
C1 H1A 0.9900 . ?
C1 H1B 0.9900 . ?
C6 C11 1.396(4) . ?
C6 C7 1.402(3) . ?
C7 C8 1.391(3) . ?
C8 C9 1.386(4) . ?
C8 H8 0.9500 . ?
C9 C10 1.381(4) . ?
C9 H9 0.9500 . ?
C10 C11 1.394(4) . ?
C10 H10 0.9500 . ?
C11 H11 0.9500 . ?
C12 H12A 0.9800 . ?
C12 H12B 0.9800 . ?
C12 H12C 0.9800 . ?
C13 C18 1.386(4) . ?
C13 C14 1.405(4) . ?
C14 C15 1.389(4) . ?
C15 C16 1.380(5) . ?
C15 H15 0.9500 . ?
C16 C17 1.379(5) . ?
C16 H16 0.9500 . ?
C17 C18 1.385(4) . ?
C17 H17 0.9500 . ?
C18 H18 0.9500 . ?
C19 H19A 0.9800 . ?
C19 H19B 0.9800 . ?
C19 H19C 0.9800 . ?
C20 C25 1.394(4) . ?
C20 C21 1.406(4) . ?
C21 C22 1.389(4) . ?
C22 C23 1.386(5) . ?
C22 H22 0.9500 . ?
C23 C24 1.379(5) . ?
C23 H23 0.9500 . ?
C24 C25 1.386(4) . ?
C24 H24 0.9500 . ?
C25 H25 0.9500 . ?
C26 H26A 0.9800 . ?
C26 H26B 0.9800 . ?
C26 H26C 0.9800 . ?
C27 C32 1.394(4) . ?
C27 C28 1.410(3) . ?
C28 C29 1.394(4) . ?
C29 C30 1.377(4) . ?
C29 H29 0.9500 . ?
C30 C31 1.388(4) . ?
C30 H30 0.9500 . ?
C31 C32 1.385(4) . ?
C31 H31 0.9500 . ?
C32 H32 0.9500 . ?
C33 H33A 0.9800 . ?
C33 H33B 0.9800 . ?
C33 H33C 0.9800 . ?
Cr2 C38 1.846(3) . yes
Cr2 C37 1.865(3) . yes
Cr2 C35 1.885(3) . yes
Cr2 C36 1.889(3) . yes
Cr2 P3 2.3662(16) . yes
Cr2 P4 2.3690(17) . yes
P3 C46 1.824(3) . yes
P3 C39 1.832(3) . yes
P3 C34 1.847(3) . yes
P4 C60 1.829(3) . yes
P4 C53 1.835(3) . yes
P4 C34 1.848(3) . yes
O9 C35 1.150(3) . ?
O10 C36 1.142(4) . ?
O11 C37 1.150(4) . ?
O12 C38 1.155(3) . ?
O13 C40 1.362(3) . ?
O13 C45 1.428(3) . ?
O14 C47 1.360(3) . ?
O14 C52 1.434(4) . ?
O15 C54 1.363(3) . ?
O15 C59 1.433(3) . ?
O16 C61 1.365(3) . ?
O16 C66 1.427(3) . ?
C34 H34A 0.9900 . ?
C34 H34B 0.9900 . ?
C39 C44 1.385(4) . ?
C39 C40 1.405(3) . ?
C40 C41 1.395(4) . ?
C41 C42 1.386(4) . ?
C41 H41 0.9500 . ?
C42 C43 1.379(4) . ?
C42 H42 0.9500 . ?
C43 C44 1.392(4) . ?
C43 H43 0.9500 . ?
C44 H44 0.9500 . ?
C45 H45A 0.9800 . ?
C45 H45B 0.9800 . ?
C45 H45C 0.9800 . ?
C46 C51 1.382(4) . ?
C46 C47 1.411(4) . ?
C47 C48 1.391(4) . ?
C48 C49 1.380(4) . ?
C48 H48 0.9500 . ?
C49 C50 1.381(5) . ?
C49 H49 0.9500 . ?
C50 C51 1.384(4) . ?
C50 H50 0.9500 . ?
C51 H51 0.9500 . ?
C52 H52A 0.9800 . ?
C52 H52B 0.9800 . ?
C52 H52C 0.9800 . ?
C53 C58 1.395(4) . ?
C53 C54 1.413(4) . ?
C54 C55 1.393(4) . ?
C55 C56 1.391(4) . ?
C55 H55 0.9500 . ?
C56 C57 1.383(4) . ?
C56 H56 0.9500 . ?
C57 C58 1.392(4) . ?
C57 H57 0.9500 . ?
C58 H58 0.9500 . ?
C59 H59A 0.9800 . ?
C59 H59B 0.9800 . ?
C59 H59C 0.9800 . ?
C60 C65 1.391(4) . ?
C60 C61 1.407(3) . ?
C61 C62 1.389(4) . ?
C62 C63 1.378(5) . ?
C62 H62 0.9500 . ?
C63 C64 1.391(4) . ?
C63 H63 0.9500 . ?
C64 C65 1.383(4) . ?
C64 H64 0.9500 . ?
C65 H65 0.9500 . ?
C66 H66A 0.9800 . ?
C66 H66B 0.9800 . ?
C66 H66C 0.9800 . ?
C67 Cl2 1.674(7) . ?
C67 Cl1 1.783(6) . ?
C67 H67A 0.9900 . ?
C67 H67B 0.9900 . ?
C68 Cl4 1.678(5) . ?
C68 Cl3 1.718(5) . ?
C68 H68A 0.9900 . ?
C68 H68B 0.9900 . ?

loop_
_geom_torsion_atom_site_label_1
_geom_torsion_atom_site_label_2
_geom_torsion_atom_site_label_3
_geom_torsion_atom_site_label_4
_geom_torsion
_geom_torsion_site_symmetry_1
_geom_torsion_site_symmetry_2
_geom_torsion_site_symmetry_3
_geom_torsion_site_symmetry_4
_geom_torsion_publ_flag
C4 Cr1 P1 C13 -78.54(15) . . . . ?
C5 Cr1 P1 C13 100.8(5) . . . . ?
C2 Cr1 P1 C13 -168.14(13) . . . . ?
C3 Cr1 P1 C13 11.01(14) . . . . ?
P2 Cr1 P1 C13 102.46(12) . . . . ?
C4 Cr1 P1 C6 55.89(14) . . . . ?
C5 Cr1 P1 C6 -124.8(4) . . . . ?
C2 Cr1 P1 C6 -33.71(13) . . . . ?
C3 Cr1 P1 C6 145.44(13) . . . . ?
P2 Cr1 P1 C6 -123.11(10) . . . . ?
C4 Cr1 P1 C1 167.85(12) . . . . ?
C5 Cr1 P1 C1 -12.9(4) . . . . ?
C2 Cr1 P1 C1 78.25(12) . . . . ?
C3 Cr1 P1 C1 -102.60(13) . . . . ?
P2 Cr1 P1 C1 -11.15(8) . . . . ?
C5 Cr1 P2 C27 77.07(14) . . . . ?
C2 Cr1 P2 C27 169.34(12) . . . . ?
C3 Cr1 P2 C27 -13.18(13) . . . . ?
P1 Cr1 P2 C27 -102.56(11) . . . . ?
C5 Cr1 P2 C20 -59.54(14) . . . . ?
C2 Cr1 P2 C20 32.73(12) . . . . ?
C3 Cr1 P2 C20 -149.79(13) . . . . ?
P1 Cr1 P2 C20 120.83(10) . . . . ?
C5 Cr1 P2 C1 -169.21(12) . . . . ?
C2 Cr1 P2 C1 -76.95(12) . . . . ?
C3 Cr1 P2 C1 100.54(13) . . . . ?
P1 Cr1 P2 C1 11.16(8) . . . . ?
C27 P2 C1 P1 111.18(13) . . . . ?
C20 P2 C1 P1 -137.82(12) . . . . ?
Cr1 P2 C1 P1 -13.68(9) . . . . ?
C13 P1 C1 P2 -113.63(12) . . . . ?
C6 P1 C1 P2 137.01(11) . . . . ?
Cr1 P1 C1 P2 13.71(9) . . . . ?
C13 P1 C6 C11 115.6(2) . . . . ?
C1 P1 C6 C11 -132.4(2) . . . . ?
Cr1 P1 C6 C11 -26.9(2) . . . . ?
C13 P1 C6 C7 -65.1(2) . . . . ?
C1 P1 C6 C7 47.0(2) . . . . ?
Cr1 P1 C6 C7 152.44(17) . . . . yes
C12 O5 C7 C8 2.2(4) . . . . ?
C12 O5 C7 C6 -177.1(2) . . . . ?
C11 C6 C7 O5 -178.4(2) . . . . ?
P1 C6 C7 O5 2.2(3) . . . . ?
C11 C6 C7 C8 2.2(4) . . . . ?
P1 C6 C7 C8 -177.15(19) . . . . ?
O5 C7 C8 C9 -179.4(2) . . . . ?
C6 C7 C8 C9 -0.1(4) . . . . ?
C7 C8 C9 C10 -2.1(4) . . . . ?
C8 C9 C10 C11 2.1(4) . . . . ?
C9 C10 C11 C6 0.1(4) . . . . ?
C7 C6 C11 C10 -2.2(4) . . . . ?
P1 C6 C11 C10 177.16(19) . . . . ?
C6 P1 C13 C18 104.2(2) . . . . ?
C1 P1 C13 C18 -7.6(3) . . . . ?
Cr1 P1 C13 C18 -115.1(2) . . . . ?
C6 P1 C13 C14 -73.8(2) . . . . ?
C1 P1 C13 C14 174.39(19) . . . . ?
Cr1 P1 C13 C14 66.9(2) . . . . yes
C19 O6 C14 C15 -0.4(4) . . . . ?
C19 O6 C14 C13 178.0(3) . . . . ?
C18 C13 C14 O6 -178.5(2) . . . . ?
P1 C13 C14 O6 -0.4(3) . . . . ?
C18 C13 C14 C15 -0.1(4) . . . . ?
P1 C13 C14 C15 178.0(2) . . . . ?
O6 C14 C15 C16 178.1(3) . . . . ?
C13 C14 C15 C16 -0.2(5) . . . . ?
C14 C15 C16 C17 0.1(6) . . . . ?
C15 C16 C17 C18 0.3(6) . . . . ?
C14 C13 C18 C17 0.5(4) . . . . ?
P1 C13 C18 C17 -177.5(2) . . . . ?
C16 C17 C18 C13 -0.6(5) . . . . ?
C27 P2 C20 C25 -123.6(2) . . . . ?
C1 P2 C20 C25 123.4(2) . . . . ?
Cr1 P2 C20 C25 19.0(2) . . . . ?
C27 P2 C20 C21 59.9(2) . . . . ?
C1 P2 C20 C21 -53.1(2) . . . . ?
Cr1 P2 C20 C21 -157.45(17) . . . . yes
C26 O7 C21 C22 8.8(4) . . . . ?
C26 O7 C21 C20 -173.2(2) . . . . ?
C25 C20 C21 O7 -179.9(2) . . . . ?
P2 C20 C21 O7 -3.3(3) . . . . ?
C25 C20 C21 C22 -1.8(4) . . . . ?
P2 C20 C21 C22 174.7(2) . . . . ?
O7 C21 C22 C23 178.7(3) . . . . ?
C20 C21 C22 C23 0.9(4) . . . . ?
C21 C22 C23 C24 0.6(5) . . . . ?
C22 C23 C24 C25 -1.1(5) . . . . ?
C23 C24 C25 C20 0.1(4) . . . . ?
C21 C20 C25 C24 1.4(4) . . . . ?
P2 C20 C25 C24 -175.2(2) . . . . ?
C20 P2 C27 C32 -103.1(2) . . . . ?
C1 P2 C27 C32 7.4(3) . . . . ?
Cr1 P2 C27 C32 114.1(2) . . . . ?
C20 P2 C27 C28 78.7(2) . . . . ?
C1 P2 C27 C28 -170.74(19) . . . . ?
Cr1 P2 C27 C28 -64.1(2) . . . . yes
C33 O8 C28 C29 -8.0(4) . . . . ?
C33 O8 C28 C27 173.3(2) . . . . ?
C32 C27 C28 O8 179.4(2) . . . . ?
P2 C27 C28 O8 -2.3(3) . . . . ?
C32 C27 C28 C29 0.7(4) . . . . ?
P2 C27 C28 C29 179.0(2) . . . . ?
O8 C28 C29 C30 -179.5(3) . . . . ?
C27 C28 C29 C30 -0.9(4) . . . . ?
C28 C29 C30 C31 0.5(5) . . . . ?
C29 C30 C31 C32 0.0(5) . . . . ?
C30 C31 C32 C27 -0.2(5) . . . . ?
C28 C27 C32 C31 -0.1(4) . . . . ?
P2 C27 C32 C31 -178.3(2) . . . . ?
C37 Cr2 P3 C46 -75.81(15) . . . . ?
C35 Cr2 P3 C46 -168.71(13) . . . . ?
C36 Cr2 P3 C46 12.79(14) . . . . ?
P4 Cr2 P3 C46 104.57(12) . . . . ?
C37 Cr2 P3 C39 58.75(14) . . . . ?
C35 Cr2 P3 C39 -34.15(12) . . . . ?
C36 Cr2 P3 C39 147.36(14) . . . . ?
P4 Cr2 P3 C39 -120.87(11) . . . . ?
C37 Cr2 P3 C34 169.21(12) . . . . ?
C35 Cr2 P3 C34 76.31(12) . . . . ?
C36 Cr2 P3 C34 -102.19(14) . . . . ?
P4 Cr2 P3 C34 -10.41(8) . . . . ?
C38 Cr2 P4 C60 78.14(15) . . . . ?
C37 Cr2 P4 C60 -104.4(4) . . . . ?
C35 Cr2 P4 C60 167.65(12) . . . . ?
C36 Cr2 P4 C60 -11.50(14) . . . . ?
P3 Cr2 P4 C60 -102.62(11) . . . . ?
C38 Cr2 P4 C53 -56.20(14) . . . . ?
C37 Cr2 P4 C53 121.3(4) . . . . ?
C35 Cr2 P4 C53 33.31(12) . . . . ?
C36 Cr2 P4 C53 -145.84(13) . . . . ?
P3 Cr2 P4 C53 123.04(10) . . . . ?
C38 Cr2 P4 C34 -168.83(12) . . . . ?
C37 Cr2 P4 C34 8.6(4) . . . . ?
C35 Cr2 P4 C34 -79.32(12) . . . . ?
C36 Cr2 P4 C34 101.53(13) . . . . ?
P3 Cr2 P4 C34 10.41(8) . . . . ?
C46 P3 C34 P4 -113.01(12) . . . . ?
C39 P3 C34 P4 136.73(12) . . . . ?
Cr2 P3 C34 P4 12.79(10) . . . . ?
C60 P4 C34 P3 113.73(13) . . . . ?
C53 P4 C34 P3 -135.87(12) . . . . ?
Cr2 P4 C34 P3 -12.78(10) . . . . ?
C46 P3 C39 C44 121.5(2) . . . . ?
C34 P3 C39 C44 -124.9(2) . . . . ?
Cr2 P3 C39 C44 -20.0(2) . . . . ?
C46 P3 C39 C40 -60.2(2) . . . . ?
C34 P3 C39 C40 53.4(2) . . . . ?
Cr2 P3 C39 C40 158.35(16) . . . . yes
C45 O13 C40 C41 -2.9(4) . . . . ?
C45 O13 C40 C39 178.1(2) . . . . ?
C44 C39 C40 O13 179.5(2) . . . . ?
P3 C39 C40 O13 1.2(3) . . . . ?
C44 C39 C40 C41 0.4(4) . . . . ?
P3 C39 C40 C41 -177.92(19) . . . . ?
O13 C40 C41 C42 -178.6(2) . . . . ?
C39 C40 C41 C42 0.4(4) . . . . ?
C40 C41 C42 C43 -0.6(4) . . . . ?
C41 C42 C43 C44 -0.2(4) . . . . ?
C40 C39 C44 C43 -1.2(4) . . . . ?
P3 C39 C44 C43 177.19(19) . . . . ?
C42 C43 C44 C39 1.0(4) . . . . ?
C39 P3 C46 C51 107.9(2) . . . . ?
C34 P3 C46 C51 -3.2(2) . . . . ?
Cr2 P3 C46 C51 -111.0(2) . . . . ?
C39 P3 C46 C47 -73.1(2) . . . . ?
C34 P3 C46 C47 175.89(18) . . . . ?
Cr2 P3 C46 C47 68.1(2) . . . . yes
C52 O14 C47 C48 5.5(4) . . . . ?
C52 O14 C47 C46 -176.2(2) . . . . ?
C51 C46 C47 O14 -178.6(2) . . . . ?
P3 C46 C47 O14 2.3(3) . . . . ?
C51 C46 C47 C48 -0.2(4) . . . . ?
P3 C46 C47 C48 -179.3(2) . . . . ?
O14 C47 C48 C49 178.9(3) . . . . ?
C46 C47 C48 C49 0.6(4) . . . . ?
C47 C48 C49 C50 -0.6(5) . . . . ?
C48 C49 C50 C51 0.0(5) . . . . ?
C47 C46 C51 C50 -0.3(4) . . . . ?
P3 C46 C51 C50 178.7(2) . . . . ?
C49 C50 C51 C46 0.4(5) . . . . ?
C60 P4 C53 C58 -114.9(2) . . . . ?
C34 P4 C53 C58 132.7(2) . . . . ?
Cr2 P4 C53 C58 27.0(2) . . . . ?
C60 P4 C53 C54 65.8(2) . . . . ?
C34 P4 C53 C54 -46.5(2) . . . . ?
Cr2 P4 C53 C54 -152.20(17) . . . . yes
C59 O15 C54 C55 9.4(4) . . . . ?
C59 O15 C54 C53 -170.5(2) . . . . ?
C58 C53 C54 O15 178.9(2) . . . . ?
P4 C53 C54 O15 -1.9(3) . . . . ?
C58 C53 C54 C55 -1.0(4) . . . . ?
P4 C53 C54 C55 178.2(2) . . . . ?
O15 C54 C55 C56 -179.6(2) . . . . ?
C53 C54 C55 C56 0.4(4) . . . . ?
C54 C55 C56 C57 0.5(4) . . . . ?
C55 C56 C57 C58 -0.7(4) . . . . ?
C56 C57 C58 C53 0.0(4) . . . . ?
C54 C53 C58 C57 0.8(4) . . . . ?
P4 C53 C58 C57 -178.4(2) . . . . ?
C53 P4 C60 C65 -104.6(3) . . . . ?
C34 P4 C60 C65 8.2(3) . . . . ?
Cr2 P4 C60 C65 115.1(2) . . . . ?
C53 P4 C60 C61 76.1(2) . . . . ?
C34 P4 C60 C61 -171.1(2) . . . . ?
Cr2 P4 C60 C61 -64.2(2) . . . . yes
C66 O16 C61 C62 -2.3(4) . . . . ?
C66 O16 C61 C60 179.6(2) . . . . ?
C65 C60 C61 O16 178.0(2) . . . . ?
P4 C60 C61 O16 -2.7(3) . . . . ?
C65 C60 C61 C62 -0.2(4) . . . . ?
P4 C60 C61 C62 179.1(2) . . . . ?
O16 C61 C62 C63 -177.9(3) . . . . ?
C60 C61 C62 C63 0.1(5) . . . . ?
C61 C62 C63 C64 0.3(5) . . . . ?
C62 C63 C64 C65 -0.7(6) . . . . ?
C63 C64 C65 C60 0.6(5) . . . . ?
C61 C60 C65 C64 -0.2(5) . . . . ?
P4 C60 C65 C64 -179.4(3) . . . . ?
